data_1549368
loop_
_publ_author_name
'Wang, Zikuan'
'Yao, Zhengmin'
'Lyu, Zeyu'
'Xiong, Qinsi'
'Wang, Bingwu'
'Fu, Xuefeng'

_publ_section_title
;
 Thermodynamic and reactivity studies of a tin corrole-cobalt porphyrin
 heterobimetallic complex.
;
_journal_issue 22
_journal_name_full 'Chemical science'
_journal_page_first 4999
_journal_page_last 5007
_journal_paper_doi 10.1039/c8sc01269e
_journal_volume 9
_journal_year 2018
_chemical_absolute_configuration ad
_chemical_formula_moiety 'C56 H42 Co F N4 O4, C6 H6'
_chemical_formula_sum 'C62 H48 Co F N4 O4'
_chemical_formula_weight 990.97
_chemical_name_systematic (TAP)Co-(1-(p-fluorophenyl)vinyl)
_chemical_properties_physical ', Light-sensitive'
_space_group_crystal_system orthorhombic
_space_group_IT_number 29
_space_group_name_Hall 'P 2c -2ac'
_space_group_name_H-M_alt 'P c a 21'
_symmetry_space_group_name_Hall 'P 2c -2ac'
_symmetry_space_group_name_H-M 'P c a 21'
_atom_sites_solution_hydrogens geom
_audit_creation_date 2015-12-09
_audit_creation_method
;
Olex2 1.2
(compiled 2015.09.30 svn.r3233 for OlexSys, GUI svn.r5103)
;
_audit_update_record
;
2017-03-29 deposited with the CCDC.
2018-05-01 downloaded from the CCDC.
;
_cell_angle_alpha 90
_cell_angle_beta 90
_cell_angle_gamma 90
_cell_formula_units_Z 4
_cell_length_a 21.495(2)
_cell_length_b 13.598(3)
_cell_length_c 16.434(4)
_cell_measurement_reflns_used 15213
_cell_measurement_temperature 173.1500
_cell_measurement_theta_max 27.4780
_cell_measurement_theta_min 1.2391
_cell_volume 4803.5(16)
_computing_cell_refinement 'CrystalClear (Rigaku Inc., 2007)'
_computing_data_collection 'CrystalClear (Rigaku Inc., 2007)'
_computing_data_reduction 'CrystalClear (Rigaku Inc., 2007)'
_computing_molecular_graphics 'Olex2 (Dolomanov et al., 2009)'
_computing_publication_material 'CIFTAB (Sheldrick, 2013)'
_computing_structure_refinement 'SHELXL (Sheldrick, 2015)'
_computing_structure_solution
;
'SHELXT (Sheldrick, 2014)'
;
_diffrn_ambient_temperature 173.1500
_diffrn_detector_area_resol_mean 28.5714
_diffrn_measured_fraction_theta_full 0.999
_diffrn_measured_fraction_theta_max 0.999
_diffrn_measurement_details
;
scan:
    Number of images: 360
               Slice: -110.0000 - 70.0000
         Image width: 0.5000
            Exp time: 8.0000
       Rotation axis: Omega
               Omega: 0.0000
                 Chi: 45.0000
                 Phi: 270.0000
                 XTD: 44.9923
              2theta: -20.2514
scan:
    Number of images: 358
               Slice: -110.0000 - 69.0000
         Image width: 0.5000
            Exp time: 8.0000
       Rotation axis: Omega
               Omega: 0.0000
                 Chi: 45.0000
                 Phi: 90.0000
                 XTD: 44.9923
              2theta: -20.2514
;
_diffrn_measurement_device
;
Saturn724+ (2x2 bin mode)
;
_diffrn_measurement_device_details
;
AFC10: Fixed Chi 2 circle
;
_diffrn_measurement_device_type 'MM007-HF CCD(Saturn 724+)'
_diffrn_measurement_method '\w scans at fixed \c = 45\%'
_diffrn_orient_matrix_type d*Trek
_diffrn_orient_matrix_UB_11 -0.0252
_diffrn_orient_matrix_UB_12 -0.0687
_diffrn_orient_matrix_UB_13 -0.0076
_diffrn_orient_matrix_UB_21 0.0209
_diffrn_orient_matrix_UB_22 -0.0138
_diffrn_orient_matrix_UB_23 0.0554
_diffrn_orient_matrix_UB_31 -0.0407
_diffrn_orient_matrix_UB_32 0.0129
_diffrn_orient_matrix_UB_33 0.0186
_diffrn_radiation_detector CCD
_diffrn_radiation_monochromator Confocal
_diffrn_radiation_type MoK\a
_diffrn_radiation_wavelength 0.71073
_diffrn_reflns_av_R_equivalents 0.0641
_diffrn_reflns_av_unetI/netI 0.0578
_diffrn_reflns_Laue_measured_fraction_full 0.999
_diffrn_reflns_Laue_measured_fraction_max 0.999
_diffrn_reflns_limit_h_max 26
_diffrn_reflns_limit_h_min -27
_diffrn_reflns_limit_k_max 16
_diffrn_reflns_limit_k_min -17
_diffrn_reflns_limit_l_max 21
_diffrn_reflns_limit_l_min -21
_diffrn_reflns_number 38144
_diffrn_reflns_point_group_measured_fraction_full 0.994
_diffrn_reflns_point_group_measured_fraction_max 0.989
_diffrn_reflns_theta_full 26.000
_diffrn_reflns_theta_max 27.465
_diffrn_reflns_theta_min 1.772
_diffrn_source 'Rotating Anode'
_diffrn_source_current 24.0000
_diffrn_source_power 1.2000
_diffrn_source_voltage 50.0000
_exptl_absorpt_coefficient_mu 0.417
_exptl_absorpt_correction_T_max 1.0000
_exptl_absorpt_correction_T_min 0.8165
_exptl_absorpt_correction_type multi-scan
_exptl_absorpt_process_details 'CrystalClear (Rigaku Inc., 2007)'
_exptl_crystal_colour red
_exptl_crystal_colour_primary red
_exptl_crystal_density_diffrn 1.370
_exptl_crystal_description Plate
_exptl_crystal_F_000 2064
_exptl_crystal_size_max 0.23
_exptl_crystal_size_mid 0.16
_exptl_crystal_size_min 0.04
_refine_diff_density_max 0.377
_refine_diff_density_min -0.538
_refine_diff_density_rms 0.058
_refine_ls_abs_structure_details
;
 Flack x determined using 3725 quotients [(I+)-(I-)]/[(I+)+(I-)]
 (Parsons, Flack and Wagner, Acta Cryst. B69 (2013) 249-259).
;
_refine_ls_abs_structure_Flack 0.019(9)
_refine_ls_extinction_method none
_refine_ls_goodness_of_fit_ref 1.093
_refine_ls_hydrogen_treatment constr
_refine_ls_matrix_type full
_refine_ls_number_parameters 653
_refine_ls_number_reflns 10871
_refine_ls_number_restraints 1
_refine_ls_restrained_S_all 1.093
_refine_ls_R_factor_all 0.0626
_refine_ls_R_factor_gt 0.0581
_refine_ls_shift/su_max 0.001
_refine_ls_shift/su_mean 0.000
_refine_ls_structure_factor_coef Fsqd
_refine_ls_weighting_details 'w=1/[\s^2^(Fo^2^)+(0.1000P)^2^] where P=(Fo^2^+2Fc^2^)/3'
_refine_ls_weighting_scheme calc
_refine_ls_wR_factor_gt 0.1610
_refine_ls_wR_factor_ref 0.1663
_reflns_Friedel_coverage 0.913
_reflns_Friedel_fraction_full 0.989
_reflns_Friedel_fraction_max 0.979
_reflns_number_gt 10173
_reflns_number_total 10871
_reflns_threshold_expression 'I > 2\s(I)'
_cod_data_source_file c8sc01269e2.cif
_cod_data_source_block a
_cod_depositor_comments 'Adding full bibliography for 1549367--1549371.cif.'
_cod_original_cell_volume 4803.3(15)
_cod_database_code 1549368
_shelx_space_group_comment
;
The symmetry employed for this shelxl refinement is uniquely defined
by the following loop, which should always be used as a source of
symmetry information in preference to the above space-group names.
They are only intended as comments.
;
_diffrn_number_total 6080
_olex2_refinement_description
;
1. Fixed Uiso
 At 1.2 times of:
  All C(H) groups, All C(H,H) groups
 At 1.5 times of:
  All C(H,H,H) groups
2.a Aromatic/amide H refined with riding coordinates:
 C01F(H01F), C01N(H01N), C01V(H01V), C2(H2), C3(H3), C7(H7), C8(H8), C12(H12),
 C13(H13), C015(H015), C17(H17), C18(H18), C22(H22), C23(H23), C25(H25),
 C26(H26), C29(H29), C30(H30), C32(H32), C33(H33), C36(H36), C37(H37), C39(H39),
  C40(H40), C43(H43), C44(H44), C46(H46), C47(H47), C49(H49), C50(H50),
 C51(H51), C52(H52), C53(H53), C54(H54)
2.b X=CH2 refined with riding coordinates:
 C01Y(H01A,H01B)
2.c Idealised Me refined as rotating group:
 C27(H27A,H27B,H27C), C34(H34A,H34B,H34C), C41(H41A,H41B,H41C), C48(H48A,H48B,
 H48C)
;
_shelx_shelxl_version_number 2014/7
_olex2_submission_special_instructions 'No special instructions were received'

loop_
_space_group_symop_operation_xyz
'x, y, z'
'-x, -y, z+1/2'
'x+1/2, -y, z'
'-x+1/2, y, z+1/2'

loop_
_atom_site_label
_atom_site_type_symbol
_atom_site_fract_x
_atom_site_fract_y
_atom_site_fract_z
_atom_site_U_iso_or_equiv
_atom_site_adp_type
_atom_site_occupancy
_atom_site_site_symmetry_order
_atom_site_calc_flag
_atom_site_refinement_flags_posn
Co1 Co 0.64721(3) 0.48741(4) 0.49562(4) 0.02487(17) Uani 1 1 d .
F1 F 0.5327(2) 0.0627(3) 0.3470(4) 0.0795(15) Uani 1 1 d .
O1 O 0.65203(18) 0.6661(3) -0.0373(2) 0.0371(9) Uani 1 1 d .
O2 O 0.81869(18) -0.1080(3) 0.3796(3) 0.0382(9) Uani 1 1 d .
O3 O 0.57723(18) 0.3020(3) 1.0180(2) 0.0385(9) Uani 1 1 d .
O4 O 0.5463(2) 1.0939(3) 0.6830(3) 0.0558(12) Uani 1 1 d .
N1 N 0.63819(19) 0.6125(3) 0.4372(2) 0.0266(8) Uani 1 1 d .
N2 N 0.6262(2) 0.5549(3) 0.5984(2) 0.0288(8) Uani 1 1 d .
N3 N 0.66973(19) 0.3697(3) 0.5581(2) 0.0268(8) Uani 1 1 d .
N4 N 0.68008(18) 0.4269(3) 0.3963(2) 0.0242(8) Uani 1 1 d .
C1 C 0.6225(2) 0.7048(4) 0.4687(3) 0.0274(10) Uani 1 1 d .
C01F C 0.5469(3) 0.3264(5) 0.3559(4) 0.0424(13) Uani 1 1 d .
H01F H 0.5466 0.3800 0.3207 0.051 Uiso 1 1 calc R
C01N C 0.5533(2) 0.2605(4) 0.4906(4) 0.0370(11) Uani 1 1 d .
H01N H 0.5574 0.2691 0.5465 0.044 Uiso 1 1 calc R
C01Q C 0.5397(3) 0.1554(5) 0.3766(5) 0.0511(16) Uani 1 1 d .
C01U C 0.5620(2) 0.4430(4) 0.4717(3) 0.0321(11) Uani 1 1 d .
C01V C 0.5457(3) 0.1667(5) 0.4596(5) 0.0488(15) Uani 1 1 d .
H01V H 0.5446 0.1125 0.4940 0.059 Uiso 1 1 calc R
C01Y C 0.5151(3) 0.5051(5) 0.4818(5) 0.0481(17) Uani 1 1 d .
H01A H 0.4748 0.4860 0.4685 0.058 Uiso 1 1 calc R
H01B H 0.5224 0.5678 0.5022 0.058 Uiso 1 1 calc R
C2 C 0.6186(2) 0.7766(4) 0.4054(3) 0.0307(10) Uani 1 1 d .
H2 H 0.6102 0.8432 0.4119 0.037 Uiso 1 1 calc R
C3 C 0.6294(2) 0.7295(4) 0.3343(3) 0.0301(10) Uani 1 1 d .
H3 H 0.6289 0.7571 0.2826 0.036 Uiso 1 1 calc R
C4 C 0.6419(2) 0.6289(4) 0.3540(3) 0.0289(10) Uani 1 1 d .
C5 C 0.6582(2) 0.5585(4) 0.2959(3) 0.0279(10) Uani 1 1 d .
C6 C 0.6765(2) 0.4638(4) 0.3171(3) 0.0266(9) Uani 1 1 d .
C7 C 0.6931(2) 0.3900(4) 0.2591(3) 0.0290(10) Uani 1 1 d .
H7 H 0.6940 0.3972 0.2028 0.035 Uiso 1 1 calc R
C8 C 0.7074(2) 0.3080(4) 0.3014(3) 0.0278(9) Uani 1 1 d .
H8 H 0.7197 0.2480 0.2797 0.033 Uiso 1 1 calc R
C9 C 0.6998(2) 0.3310(3) 0.3865(3) 0.0266(9) Uani 1 1 d .
C10 C 0.7114(2) 0.2634(3) 0.4483(3) 0.0257(9) Uani 1 1 d .
C11 C 0.6980(2) 0.2842(4) 0.5295(3) 0.0264(9) Uani 1 1 d .
C12 C 0.7062(2) 0.2153(4) 0.5952(3) 0.0296(10) Uani 1 1 d .
H12 H 0.7258 0.1545 0.5922 0.036 Uiso 1 1 calc R
C13 C 0.6798(2) 0.2560(4) 0.6622(3) 0.0313(10) Uani 1 1 d .
H13 H 0.6767 0.2273 0.7135 0.038 Uiso 1 1 calc R
C14 C 0.6576(2) 0.3512(4) 0.6394(3) 0.0264(9) Uani 1 1 d .
C015 C 0.5394(3) 0.2326(5) 0.3251(4) 0.0508(15) Uani 1 1 d .
H015 H 0.5342 0.2228 0.2695 0.061 Uiso 1 1 calc R
C15 C 0.6305(2) 0.4154(4) 0.6941(3) 0.0277(10) Uani 1 1 d .
C16 C 0.6165(3) 0.5122(4) 0.6738(3) 0.0300(10) Uani 1 1 d .
C17 C 0.5937(3) 0.5833(4) 0.7309(3) 0.0411(13) Uani 1 1 d .
H17 H 0.5824 0.5713 0.7846 0.049 Uiso 1 1 calc R
C18 C 0.5917(3) 0.6708(4) 0.6922(3) 0.0402(12) Uani 1 1 d .
H18 H 0.5803 0.7309 0.7147 0.048 Uiso 1 1 calc R
C018 C 0.5547(2) 0.3419(4) 0.4397(3) 0.0339(11) Uani 1 1 d .
C19 C 0.6108(3) 0.6530(4) 0.6087(3) 0.0312(10) Uani 1 1 d .
C20 C 0.6113(2) 0.7255(4) 0.5498(3) 0.0297(10) Uani 1 1 d .
C21 C 0.6586(2) 0.5874(4) 0.2081(3) 0.0293(10) Uani 1 1 d .
C22 C 0.6026(2) 0.6124(4) 0.1689(3) 0.0322(10) Uani 1 1 d .
H22 H 0.5654 0.6113 0.1979 0.039 Uiso 1 1 calc R
C23 C 0.6024(2) 0.6389(4) 0.0867(3) 0.0331(11) Uani 1 1 d .
H23 H 0.5653 0.6561 0.0614 0.040 Uiso 1 1 calc R
C24 C 0.6577(3) 0.6397(4) 0.0428(3) 0.0299(10) Uani 1 1 d .
C25 C 0.7134(2) 0.6161(4) 0.0809(3) 0.0329(11) Uani 1 1 d .
H25 H 0.7505 0.6177 0.0520 0.039 Uiso 1 1 calc R
C26 C 0.7130(2) 0.5900(4) 0.1630(3) 0.0317(10) Uani 1 1 d .
H26 H 0.7504 0.5738 0.1882 0.038 Uiso 1 1 calc R
C27 C 0.7081(3) 0.6661(4) -0.0851(3) 0.0397(12) Uani 1 1 d .
H27A H 0.6983 0.6826 -0.1404 0.060 Uiso 1 1 calc GR
H27B H 0.7267 0.6019 -0.0833 0.060 Uiso 1 1 calc GR
H27C H 0.7367 0.7136 -0.0635 0.060 Uiso 1 1 calc GR
C28 C 0.7392(2) 0.1662(3) 0.4273(3) 0.0271(9) Uani 1 1 d .
C29 C 0.7961(2) 0.1608(4) 0.3871(3) 0.0315(10) Uani 1 1 d .
H29 H 0.8160 0.2187 0.3718 0.038 Uiso 1 1 calc R
C30 C 0.8241(2) 0.0712(4) 0.3693(3) 0.0302(10) Uani 1 1 d .
H30 H 0.8621 0.0693 0.3424 0.036 Uiso 1 1 calc R
C31 C 0.7948(2) -0.0153(4) 0.3919(3) 0.0302(10) Uani 1 1 d .
C32 C 0.7370(2) -0.0121(3) 0.4303(3) 0.0308(10) Uani 1 1 d .
H32 H 0.7169 -0.0702 0.4444 0.037 Uiso 1 1 calc R
C33 C 0.7094(2) 0.0778(4) 0.4476(3) 0.0291(10) Uani 1 1 d .
H33 H 0.6707 0.0795 0.4728 0.035 Uiso 1 1 calc R
C34 C 0.8830(3) -0.1152(5) 0.3596(4) 0.0474(14) Uani 1 1 d .
H34A H 0.8891 -0.0952 0.3041 0.071 Uiso 1 1 calc GR
H34B H 0.8965 -0.1821 0.3661 0.071 Uiso 1 1 calc GR
H34C H 0.9067 -0.0733 0.3949 0.071 Uiso 1 1 calc GR
C35 C 0.6188(2) 0.3840(4) 0.7794(3) 0.0279(9) Uani 1 1 d .
C36 C 0.5716(2) 0.3176(4) 0.7985(3) 0.0380(12) Uani 1 1 d .
H36 H 0.5484 0.2898 0.7566 0.046 Uiso 1 1 calc R
C37 C 0.5582(3) 0.2916(5) 0.8785(3) 0.0391(12) Uani 1 1 d .
H37 H 0.5261 0.2478 0.8899 0.047 Uiso 1 1 calc R
C38 C 0.5933(2) 0.3321(4) 0.9412(3) 0.0300(10) Uani 1 1 d .
C39 C 0.6405(2) 0.3976(4) 0.9249(3) 0.0302(10) Uani 1 1 d .
H39 H 0.6638 0.4245 0.9670 0.036 Uiso 1 1 calc R
C40 C 0.6528(2) 0.4229(4) 0.8442(3) 0.0288(10) Uani 1 1 d .
H40 H 0.6847 0.4671 0.8332 0.035 Uiso 1 1 calc R
C41 C 0.6113(3) 0.3419(5) 1.0848(4) 0.0482(15) Uani 1 1 d .
H41A H 0.6549 0.3287 1.0775 0.072 Uiso 1 1 calc GR
H41B H 0.5973 0.3123 1.1345 0.072 Uiso 1 1 calc GR
H41C H 0.6048 0.4117 1.0873 0.072 Uiso 1 1 calc GR
C42 C 0.5948(2) 0.8269(4) 0.5763(3) 0.0298(10) Uani 1 1 d .
C43 C 0.5331(3) 0.8572(4) 0.5769(4) 0.0395(12) Uani 1 1 d .
H43 H 0.5029 0.8169 0.5538 0.047 Uiso 1 1 calc R
C44 C 0.5155(3) 0.9462(4) 0.6110(4) 0.0435(13) Uani 1 1 d .
H44 H 0.4738 0.9648 0.6109 0.052 Uiso 1 1 calc R
C45 C 0.5599(3) 1.0072(4) 0.6451(4) 0.0378(12) Uani 1 1 d .
C46 C 0.6223(3) 0.9800(4) 0.6432(4) 0.0399(13) Uani 1 1 d .
H46 H 0.6525 1.0213 0.6649 0.048 Uiso 1 1 calc R
C47 C 0.6391(2) 0.8900(4) 0.6085(3) 0.0350(11) Uani 1 1 d .
H47 H 0.6809 0.8721 0.6070 0.042 Uiso 1 1 calc R
C48 C 0.4820(3) 1.1181(5) 0.6908(6) 0.075(3) Uani 1 1 d .
H48A H 0.4649 1.1317 0.6380 0.112 Uiso 1 1 calc GR
H48B H 0.4776 1.1751 0.7248 0.112 Uiso 1 1 calc GR
H48C H 0.4601 1.0638 0.7149 0.112 Uiso 1 1 calc GR
C49 C 0.8400(3) 0.0770(5) 0.6607(5) 0.0505(15) Uani 1 1 d .
H49 H 0.8501 0.1435 0.6627 0.061 Uiso 1 1 calc R
C50 C 0.8173(4) 0.0296(5) 0.7291(4) 0.0544(17) Uani 1 1 d .
H50 H 0.8115 0.0646 0.7771 0.065 Uiso 1 1 calc R
C51 C 0.8033(3) -0.0695(5) 0.7266(4) 0.0527(16) Uani 1 1 d .
H51 H 0.7879 -0.1009 0.7727 0.063 Uiso 1 1 calc R
C52 C 0.8120(3) -0.1217(5) 0.6557(4) 0.0467(14) Uani 1 1 d .
H52 H 0.8034 -0.1887 0.6539 0.056 Uiso 1 1 calc R
C53 C 0.8336(4) -0.0742(6) 0.5877(4) 0.0550(17) Uani 1 1 d .
H53 H 0.8390 -0.1095 0.5398 0.066 Uiso 1 1 calc R
C54 C 0.8474(3) 0.0243(6) 0.5890(4) 0.0548(18) Uani 1 1 d .
H54 H 0.8617 0.0555 0.5422 0.066 Uiso 1 1 calc R

loop_
_atom_site_aniso_label
_atom_site_aniso_U_11
_atom_site_aniso_U_22
_atom_site_aniso_U_33
_atom_site_aniso_U_23
_atom_site_aniso_U_13
_atom_site_aniso_U_12
Co1 0.0268(3) 0.0261(3) 0.0218(3) 0.0008(3) 0.0014(3) 0.0027(2)
F1 0.068(3) 0.057(3) 0.113(4) -0.039(3) 0.006(3) -0.013(2)
O1 0.040(2) 0.048(2) 0.0229(17) 0.0063(16) -0.0025(14) 0.0062(16)
O2 0.040(2) 0.0280(19) 0.046(2) -0.0029(16) 0.0053(18) 0.0067(16)
O3 0.048(2) 0.049(2) 0.0186(16) 0.0036(14) 0.0043(14) -0.0066(18)
O4 0.044(2) 0.039(2) 0.085(3) -0.024(2) 0.013(2) -0.0035(19)
N1 0.0310(19) 0.030(2) 0.0192(18) -0.0019(16) 0.0004(15) 0.0002(16)
N2 0.034(2) 0.029(2) 0.0237(19) -0.0013(16) 0.0010(16) 0.0043(17)
N3 0.0281(19) 0.032(2) 0.0207(18) -0.0014(16) -0.0013(15) 0.0011(16)
N4 0.0249(18) 0.0269(19) 0.0208(18) 0.0006(14) -0.0009(14) 0.0026(15)
C1 0.029(2) 0.027(2) 0.025(2) -0.0017(17) 0.0003(18) -0.0027(19)
C01F 0.034(3) 0.055(4) 0.038(3) 0.003(2) 0.001(2) -0.009(3)
C01N 0.031(2) 0.040(3) 0.040(3) 0.002(3) 0.002(2) -0.003(2)
C01Q 0.039(3) 0.043(3) 0.071(4) -0.019(3) 0.005(3) -0.005(3)
C01U 0.031(2) 0.032(3) 0.034(2) 0.0053(19) -0.0025(19) 0.000(2)
C01V 0.034(3) 0.042(3) 0.070(4) 0.001(3) -0.008(3) -0.006(2)
C01Y 0.026(3) 0.047(3) 0.072(5) 0.003(3) 0.003(3) 0.004(2)
C2 0.035(2) 0.028(2) 0.029(2) -0.0008(18) 0.0019(19) 0.006(2)
C3 0.036(2) 0.028(2) 0.026(2) -0.0008(19) -0.0014(19) 0.002(2)
C4 0.037(3) 0.025(2) 0.025(2) 0.0015(18) 0.0017(18) 0.0013(19)
C5 0.026(2) 0.032(3) 0.026(2) -0.0012(19) -0.0001(18) -0.0004(19)
C6 0.031(2) 0.029(2) 0.019(2) 0.0002(18) 0.0024(18) 0.0003(19)
C7 0.035(2) 0.032(2) 0.021(2) -0.0032(18) 0.0008(18) 0.002(2)
C8 0.031(2) 0.030(2) 0.022(2) -0.0055(17) 0.0000(17) 0.0052(19)
C9 0.028(2) 0.028(2) 0.024(2) -0.0011(17) 0.0017(17) 0.0020(18)
C10 0.024(2) 0.027(2) 0.026(2) -0.0003(17) 0.0008(17) 0.0006(18)
C11 0.028(2) 0.028(2) 0.023(2) -0.0021(18) -0.0002(17) 0.0013(18)
C12 0.034(2) 0.031(2) 0.023(2) 0.0018(18) -0.0045(18) 0.0029(19)
C13 0.041(3) 0.028(2) 0.024(2) 0.0014(19) -0.0023(19) 0.000(2)
C14 0.028(2) 0.028(2) 0.023(2) 0.0060(17) 0.0006(17) -0.0011(18)
C015 0.038(3) 0.070(4) 0.045(3) -0.013(3) 0.000(3) -0.012(3)
C15 0.031(2) 0.030(3) 0.023(2) -0.0004(18) -0.0002(18) 0.0015(19)
C16 0.038(3) 0.032(2) 0.020(2) 0.0000(18) 0.004(2) 0.005(2)
C17 0.055(3) 0.043(3) 0.026(2) -0.001(2) 0.006(2) 0.011(3)
C18 0.053(3) 0.041(3) 0.027(3) -0.003(2) 0.009(2) 0.011(3)
C018 0.024(2) 0.043(3) 0.034(3) 0.003(2) -0.0018(19) 0.002(2)
C19 0.043(3) 0.027(2) 0.024(2) -0.0047(18) 0.003(2) 0.005(2)
C20 0.037(2) 0.028(2) 0.024(2) -0.0046(18) 0.0020(19) -0.0001(19)
C21 0.034(2) 0.032(3) 0.022(2) 0.0003(18) -0.0027(18) 0.001(2)
C22 0.032(3) 0.039(3) 0.026(2) 0.002(2) -0.0035(18) 0.005(2)
C23 0.036(3) 0.038(3) 0.026(2) 0.003(2) -0.0050(19) 0.004(2)
C24 0.040(3) 0.031(3) 0.018(2) 0.0037(18) -0.0028(18) 0.003(2)
C25 0.034(2) 0.042(3) 0.022(2) 0.001(2) -0.0003(19) 0.004(2)
C26 0.034(2) 0.035(3) 0.026(2) 0.0018(19) -0.0053(19) 0.004(2)
C27 0.049(3) 0.044(3) 0.026(2) 0.005(2) 0.005(2) 0.005(2)
C28 0.032(2) 0.025(2) 0.025(2) 0.0020(17) -0.0027(18) 0.0010(18)
C29 0.033(2) 0.032(2) 0.029(2) 0.0018(19) -0.0021(19) -0.003(2)
C30 0.034(2) 0.031(3) 0.026(2) 0.0007(18) 0.0036(19) 0.005(2)
C31 0.035(3) 0.029(2) 0.027(2) -0.0022(18) -0.002(2) 0.0078(19)
C32 0.032(3) 0.027(2) 0.034(3) 0.0036(19) 0.001(2) 0.0002(18)
C33 0.027(2) 0.033(2) 0.028(2) -0.0008(18) -0.0015(18) 0.0002(18)
C34 0.049(3) 0.042(3) 0.051(4) 0.000(3) 0.013(3) 0.013(3)
C35 0.031(2) 0.032(2) 0.021(2) -0.0012(18) 0.0029(18) 0.0016(19)
C36 0.036(3) 0.049(3) 0.030(3) -0.003(2) -0.004(2) -0.012(2)
C37 0.033(3) 0.051(3) 0.033(3) 0.002(2) 0.001(2) -0.015(2)
C38 0.032(2) 0.035(2) 0.023(2) 0.0059(19) 0.0030(18) 0.004(2)
C39 0.032(2) 0.031(3) 0.027(3) -0.0023(19) -0.0035(19) 0.0006(19)
C40 0.034(2) 0.030(3) 0.022(2) 0.0009(19) 0.0021(18) -0.0036(19)
C41 0.067(4) 0.054(4) 0.024(3) -0.001(2) 0.001(3) -0.001(3)
C42 0.037(3) 0.028(2) 0.024(2) -0.0015(18) -0.0014(19) 0.003(2)
C43 0.037(3) 0.031(3) 0.050(3) -0.013(2) 0.000(2) 0.003(2)
C44 0.039(3) 0.033(3) 0.058(4) -0.013(3) -0.006(3) 0.005(2)
C45 0.037(3) 0.033(3) 0.044(3) -0.011(2) 0.007(2) 0.001(2)
C46 0.036(3) 0.035(3) 0.048(3) -0.013(2) 0.004(3) -0.006(2)
C47 0.032(2) 0.037(3) 0.036(3) -0.002(2) 0.005(2) -0.002(2)
C48 0.046(4) 0.049(4) 0.129(8) -0.039(5) 0.027(4) 0.001(3)
C49 0.047(3) 0.048(4) 0.056(4) 0.010(3) -0.006(3) 0.006(3)
C50 0.071(5) 0.047(4) 0.045(4) 0.002(3) 0.011(3) 0.012(3)
C51 0.058(4) 0.050(4) 0.050(4) 0.006(3) 0.014(3) 0.012(3)
C52 0.052(3) 0.050(4) 0.039(3) 0.002(3) -0.006(3) 0.011(3)
C53 0.062(4) 0.068(5) 0.034(3) -0.002(3) -0.014(3) 0.009(3)
C54 0.054(4) 0.075(5) 0.036(3) 0.015(3) -0.003(3) 0.006(3)

loop_
_atom_type_symbol
_atom_type_description
_atom_type_scat_dispersion_real
_atom_type_scat_dispersion_imag
_atom_type_scat_source
C C 0.0033 0.0016 'International Tables Vol C Tables 4.2.6.8 and 6.1.1.4'
H H 0.0000 0.0000 'International Tables Vol C Tables 4.2.6.8 and 6.1.1.4'
Co Co 0.3494 0.9721 'International Tables Vol C Tables 4.2.6.8 and 6.1.1.4'
F F 0.0171 0.0103 'International Tables Vol C Tables 4.2.6.8 and 6.1.1.4'
N N 0.0061 0.0033 'International Tables Vol C Tables 4.2.6.8 and 6.1.1.4'
O O 0.0106 0.0060 'International Tables Vol C Tables 4.2.6.8 and 6.1.1.4'

loop_
_geom_angle_atom_site_label_1
_geom_angle_atom_site_label_2
_geom_angle_atom_site_label_3
_geom_angle
N1 Co1 N2 89.59(17)
N1 Co1 C01U 94.37(19)
N3 Co1 N1 170.80(17)
N3 Co1 N2 89.28(17)
N3 Co1 C01U 94.82(19)
N4 Co1 N1 89.58(16)
N4 Co1 N2 171.93(17)
N4 Co1 N3 90.26(16)
N4 Co1 C01U 92.29(19)
C01U Co1 N2 95.8(2)
C24 O1 C27 116.8(4)
C31 O2 C34 117.4(4)
C38 O3 C41 117.7(4)
C45 O4 C48 116.6(5)
C1 N1 Co1 128.4(3)
C4 N1 Co1 128.0(3)
C4 N1 C1 103.5(4)
C16 N2 Co1 127.3(3)
C16 N2 C19 105.0(4)
C19 N2 Co1 127.3(3)
C11 N3 Co1 127.7(3)
C14 N3 Co1 127.4(3)
C14 N3 C11 104.8(4)
C6 N4 Co1 127.2(3)
C9 N4 Co1 127.2(3)
C9 N4 C6 104.3(4)
N1 C1 C2 111.0(4)
C20 C1 N1 125.5(4)
C20 C1 C2 123.5(5)
C015 C01F H01F 119.6
C015 C01F C018 120.8(6)
C018 C01F H01F 119.6
C01V C01N H01N 119.5
C01V C01N C018 121.0(6)
C018 C01N H01N 119.5
F1 C01Q C01V 117.9(7)
C015 C01Q F1 119.8(7)
C015 C01Q C01V 122.3(6)
C01Y C01U Co1 119.1(4)
C01Y C01U C018 123.8(5)
C018 C01U Co1 117.0(4)
C01N C01V H01V 120.7
C01Q C01V C01N 118.6(6)
C01Q C01V H01V 120.7
C01U C01Y H01A 120.0
C01U C01Y H01B 120.0
H01A C01Y H01B 120.0
C1 C2 H2 126.4
C3 C2 C1 107.2(5)
C3 C2 H2 126.4
C2 C3 H3 126.6
C2 C3 C4 106.9(4)
C4 C3 H3 126.6
N1 C4 C3 111.4(4)
N1 C4 C5 125.2(4)
C5 C4 C3 123.3(5)
C4 C5 C21 118.7(4)
C6 C5 C4 122.4(4)
C6 C5 C21 118.9(4)
N4 C6 C7 110.8(4)
C5 C6 N4 125.6(4)
C5 C6 C7 123.6(4)
C6 C7 H7 126.5
C8 C7 C6 107.1(4)
C8 C7 H7 126.5
C7 C8 H8 126.4
C7 C8 C9 107.2(4)
C9 C8 H8 126.4
N4 C9 C8 110.6(4)
N4 C9 C10 126.3(4)
C10 C9 C8 123.0(4)
C9 C10 C11 121.9(4)
C9 C10 C28 119.2(4)
C11 C10 C28 119.0(4)
N3 C11 C10 125.6(4)
N3 C11 C12 110.1(4)
C10 C11 C12 124.1(4)
C11 C12 H12 126.5
C13 C12 C11 107.0(4)
C13 C12 H12 126.5
C12 C13 H13 126.4
C12 C13 C14 107.1(4)
C14 C13 H13 126.4
N3 C14 C13 110.8(4)
C15 C14 N3 126.3(5)
C15 C14 C13 122.8(4)
C01F C015 H015 120.4
C01Q C015 C01F 119.2(6)
C01Q C015 H015 120.4
C14 C15 C16 122.2(5)
C14 C15 C35 120.3(4)
C16 C15 C35 117.5(4)
N2 C16 C15 125.4(4)
N2 C16 C17 110.8(4)
C15 C16 C17 123.7(5)
C16 C17 H17 126.4
C18 C17 C16 107.3(5)
C18 C17 H17 126.4
C17 C18 H18 126.6
C17 C18 C19 106.8(5)
C19 C18 H18 126.6
C01F C018 C01U 120.1(5)
C01N C018 C01F 118.0(5)
C01N C018 C01U 121.9(5)
N2 C19 C18 110.1(4)
C20 C19 N2 126.9(4)
C20 C19 C18 123.0(5)
C1 C20 C42 120.7(5)
C19 C20 C1 122.1(5)
C19 C20 C42 117.0(4)
C22 C21 C5 120.1(5)
C26 C21 C5 121.7(5)
C26 C21 C22 118.2(5)
C21 C22 H22 119.8
C23 C22 C21 120.5(5)
C23 C22 H22 119.8
C22 C23 H23 120.0
C24 C23 C22 120.1(5)
C24 C23 H23 120.0
O1 C24 C23 115.2(5)
O1 C24 C25 124.8(5)
C25 C24 C23 120.0(4)
C24 C25 H25 120.3
C24 C25 C26 119.4(5)
C26 C25 H25 120.3
C21 C26 C25 121.8(5)
C21 C26 H26 119.1
C25 C26 H26 119.1
O1 C27 H27A 109.5
O1 C27 H27B 109.5
O1 C27 H27C 109.5
H27A C27 H27B 109.5
H27A C27 H27C 109.5
H27B C27 H27C 109.5
C29 C28 C10 120.6(4)
C29 C28 C33 118.0(4)
C33 C28 C10 121.4(4)
C28 C29 H29 119.1
C30 C29 C28 121.8(5)
C30 C29 H29 119.1
C29 C30 H30 120.3
C31 C30 C29 119.4(5)
C31 C30 H30 120.3
O2 C31 C30 124.7(5)
O2 C31 C32 115.4(5)
C30 C31 C32 120.0(5)
C31 C32 H32 120.0
C33 C32 C31 120.1(5)
C33 C32 H32 120.0
C28 C33 H33 119.6
C32 C33 C28 120.8(5)
C32 C33 H33 119.6
O2 C34 H34A 109.5
O2 C34 H34B 109.5
O2 C34 H34C 109.5
H34A C34 H34B 109.5
H34A C34 H34C 109.5
H34B C34 H34C 109.5
C36 C35 C15 121.5(4)
C36 C35 C40 117.1(4)
C40 C35 C15 121.4(4)
C35 C36 H36 119.0
C37 C36 C35 121.9(5)
C37 C36 H36 119.0
C36 C37 H37 120.4
C36 C37 C38 119.1(5)
C38 C37 H37 120.4
O3 C38 C37 115.2(4)
O3 C38 C39 124.0(5)
C39 C38 C37 120.8(5)
C38 C39 H39 120.5
C38 C39 C40 119.0(5)
C40 C39 H39 120.5
C35 C40 H40 119.0
C39 C40 C35 122.1(5)
C39 C40 H40 119.0
O3 C41 H41A 109.5
O3 C41 H41B 109.5
O3 C41 H41C 109.5
H41A C41 H41B 109.5
H41A C41 H41C 109.5
H41B C41 H41C 109.5
C43 C42 C20 120.3(5)
C43 C42 C47 118.0(5)
C47 C42 C20 121.4(5)
C42 C43 H43 119.2
C44 C43 C42 121.5(5)
C44 C43 H43 119.2
C43 C44 H44 120.0
C45 C44 C43 119.9(5)
C45 C44 H44 120.0
O4 C45 C44 123.6(5)
O4 C45 C46 116.6(5)
C44 C45 C46 119.7(5)
C45 C46 H46 120.3
C45 C46 C47 119.5(5)
C47 C46 H46 120.3
C42 C47 C46 121.3(5)
C42 C47 H47 119.4
C46 C47 H47 119.4
O4 C48 H48A 109.5
O4 C48 H48B 109.5
O4 C48 H48C 109.5
H48A C48 H48B 109.5
H48A C48 H48C 109.5
H48B C48 H48C 109.5
C50 C49 H49 120.4
C50 C49 C54 119.3(7)
C54 C49 H49 120.4
C49 C50 H50 119.8
C51 C50 C49 120.4(7)
C51 C50 H50 119.8
C50 C51 H51 120.0
C52 C51 C50 119.9(6)
C52 C51 H51 120.0
C51 C52 H52 120.2
C53 C52 C51 119.5(6)
C53 C52 H52 120.2
C52 C53 H53 119.3
C52 C53 C54 121.4(7)
C54 C53 H53 119.3
C49 C54 H54 120.3
C53 C54 C49 119.5(7)
C53 C54 H54 120.3

loop_
_geom_bond_atom_site_label_1
_geom_bond_atom_site_label_2
_geom_bond_distance
Co1 N1 1.963(4)
Co1 N2 1.975(4)
Co1 N3 1.962(4)
Co1 N4 1.960(4)
Co1 C01U 1.969(5)
F1 C01Q 1.359(7)
O1 C24 1.370(6)
O1 C27 1.438(7)
O2 C31 1.376(6)
O2 C34 1.424(7)
O3 C38 1.370(6)
O3 C41 1.428(7)
O4 C45 1.365(6)
O4 C48 1.426(8)
N1 C1 1.398(6)
N1 C4 1.389(6)
N2 C16 1.383(6)
N2 C19 1.384(6)
N3 C11 1.394(6)
N3 C14 1.384(6)
N4 C6 1.397(6)
N4 C9 1.381(6)
C1 C2 1.428(7)
C1 C20 1.383(7)
C01F H01F 0.9300
C01F C015 1.382(9)
C01F C018 1.402(8)
C01N H01N 0.9300
C01N C01V 1.383(8)
C01N C018 1.389(8)
C01Q C01V 1.377(10)
C01Q C015 1.349(10)
C01U C01Y 1.326(8)
C01U C018 1.480(8)
C01V H01V 0.9300
C01Y H01A 0.9300
C01Y H01B 0.9300
C2 H2 0.9300
C2 C3 1.353(7)
C3 H3 0.9300
C3 C4 1.430(7)
C4 C5 1.396(7)
C5 C6 1.390(7)
C5 C21 1.497(7)
C6 C7 1.430(6)
C7 H7 0.9300
C7 C8 1.349(7)
C8 H8 0.9300
C8 C9 1.442(6)
C9 C10 1.393(6)
C10 C11 1.394(6)
C10 C28 1.491(6)
C11 C12 1.439(6)
C12 H12 0.9300
C12 C13 1.357(7)
C13 H13 0.9300
C13 C14 1.430(7)
C14 C15 1.381(7)
C015 H015 0.9300
C15 C16 1.392(7)
C15 C35 1.487(6)
C16 C17 1.433(7)
C17 H17 0.9300
C17 C18 1.350(8)
C18 H18 0.9300
C18 C19 1.453(7)
C19 C20 1.381(7)
C20 C42 1.489(7)
C21 C22 1.406(7)
C21 C26 1.386(7)
C22 H22 0.9300
C22 C23 1.398(7)
C23 H23 0.9300
C23 C24 1.390(8)
C24 C25 1.389(7)
C25 H25 0.9300
C25 C26 1.396(7)
C26 H26 0.9300
C27 H27A 0.9600
C27 H27B 0.9600
C27 H27C 0.9600
C28 C29 1.392(7)
C28 C33 1.402(7)
C29 H29 0.9300
C29 C30 1.390(7)
C30 H30 0.9300
C30 C31 1.385(7)
C31 C32 1.394(7)
C32 H32 0.9300
C32 C33 1.388(7)
C33 H33 0.9300
C34 H34A 0.9600
C34 H34B 0.9600
C34 H34C 0.9600
C35 C36 1.393(7)
C35 C40 1.396(7)
C36 H36 0.9300
C36 C37 1.391(7)
C37 H37 0.9300
C37 C38 1.392(7)
C38 C39 1.375(7)
C39 H39 0.9300
C39 C40 1.396(7)
C40 H40 0.9300
C41 H41A 0.9600
C41 H41B 0.9600
C41 H41C 0.9600
C42 C43 1.388(7)
C42 C47 1.388(7)
C43 H43 0.9300
C43 C44 1.386(7)
C44 H44 0.9300
C44 C45 1.385(8)
C45 C46 1.391(8)
C46 H46 0.9300
C46 C47 1.397(8)
C47 H47 0.9300
C48 H48A 0.9600
C48 H48B 0.9600
C48 H48C 0.9600
C49 H49 0.9300
C49 C50 1.386(10)
C49 C54 1.388(11)
C50 H50 0.9300
C50 C51 1.381(10)
C51 H51 0.9300
C51 C52 1.378(9)
C52 H52 0.9300
C52 C53 1.371(10)
C53 H53 0.9300
C53 C54 1.373(11)
C54 H54 0.9300

loop_
_geom_torsion_atom_site_label_1
_geom_torsion_atom_site_label_2
_geom_torsion_atom_site_label_3
_geom_torsion_atom_site_label_4
_geom_torsion
Co1 N1 C1 C2 -177.9(3)
Co1 N1 C1 C20 1.2(7)
Co1 N1 C4 C3 176.9(3)
Co1 N1 C4 C5 -5.8(7)
Co1 N2 C16 C15 12.2(8)
Co1 N2 C16 C17 -171.9(4)
Co1 N2 C19 C18 173.6(4)
Co1 N2 C19 C20 -4.9(8)
Co1 N3 C11 C10 -5.2(7)
Co1 N3 C11 C12 -179.7(3)
Co1 N3 C14 C13 178.3(3)
Co1 N3 C14 C15 -4.5(7)
Co1 N4 C6 C5 11.8(7)
Co1 N4 C6 C7 -167.1(3)
Co1 N4 C9 C8 166.9(3)
Co1 N4 C9 C10 -13.0(7)
Co1 C01U C018 C01F -99.5(5)
Co1 C01U C018 C01N 82.8(5)
F1 C01Q C01V C01N 179.6(5)
F1 C01Q C015 C01F -179.7(6)
O1 C24 C25 C26 -179.8(5)
O2 C31 C32 C33 178.3(5)
O3 C38 C39 C40 180.0(5)
O4 C45 C46 C47 177.2(6)
N1 C1 C2 C3 2.2(6)
N1 C1 C20 C19 -4.1(8)
N1 C1 C20 C42 -179.8(5)
N1 C4 C5 C6 -4.0(8)
N1 C4 C5 C21 178.6(5)
N2 C16 C17 C18 -2.5(7)
N2 C19 C20 C1 6.1(9)
N2 C19 C20 C42 -178.1(5)
N3 C11 C12 C13 3.6(6)
N3 C14 C15 C16 -5.3(8)
N3 C14 C15 C35 178.3(5)
N4 C6 C7 C8 -0.4(6)
N4 C9 C10 C11 6.4(8)
N4 C9 C10 C28 -173.3(4)
C1 N1 C4 C3 0.6(5)
C1 N1 C4 C5 178.0(5)
C1 C2 C3 C4 -1.7(6)
C1 C20 C42 C43 88.1(7)
C1 C20 C42 C47 -98.4(6)
C01V C01N C018 C01F 1.4(7)
C01V C01N C018 C01U 179.2(5)
C01V C01Q C015 C01F 1.7(9)
C01Y C01U C018 C01F 77.8(8)
C01Y C01U C018 C01N -99.9(7)
C2 C1 C20 C19 175.0(5)
C2 C1 C20 C42 -0.7(8)
C2 C3 C4 N1 0.7(6)
C2 C3 C4 C5 -176.7(5)
C3 C4 C5 C6 173.1(5)
C3 C4 C5 C21 -4.4(7)
C4 N1 C1 C2 -1.7(5)
C4 N1 C1 C20 177.5(5)
C4 C5 C6 N4 0.9(8)
C4 C5 C6 C7 179.6(5)
C4 C5 C21 C22 -65.9(7)
C4 C5 C21 C26 114.3(6)
C5 C6 C7 C8 -179.3(5)
C5 C21 C22 C23 -179.6(5)
C5 C21 C26 C25 179.5(5)
C6 N4 C9 C8 -1.0(5)
C6 N4 C9 C10 179.0(5)
C6 C5 C21 C22 116.5(6)
C6 C5 C21 C26 -63.2(7)
C6 C7 C8 C9 -0.3(6)
C7 C8 C9 N4 0.8(6)
C7 C8 C9 C10 -179.2(5)
C8 C9 C10 C11 -173.6(5)
C8 C9 C10 C28 6.7(7)
C9 N4 C6 C5 179.8(5)
C9 N4 C6 C7 0.9(5)
C9 C10 C11 N3 3.0(8)
C9 C10 C11 C12 176.8(4)
C9 C10 C28 C29 57.6(6)
C9 C10 C28 C33 -122.7(5)
C10 C11 C12 C13 -171.1(5)
C10 C28 C29 C30 177.8(4)
C10 C28 C33 C32 -177.6(5)
C11 N3 C14 C13 1.8(5)
C11 N3 C14 C15 179.0(5)
C11 C10 C28 C29 -122.1(5)
C11 C10 C28 C33 57.6(7)
C11 C12 C13 C14 -2.3(6)
C12 C13 C14 N3 0.4(6)
C12 C13 C14 C15 -176.9(5)
C13 C14 C15 C16 171.5(5)
C13 C14 C15 C35 -4.9(7)
C14 N3 C11 C10 171.3(5)
C14 N3 C11 C12 -3.2(5)
C14 C15 C16 N2 1.3(9)
C14 C15 C16 C17 -174.0(5)
C14 C15 C35 C36 -72.7(7)
C14 C15 C35 C40 110.0(6)
C015 C01F C018 C01N -1.6(8)
C015 C01F C018 C01U -179.3(5)
C015 C01Q C01V C01N -1.8(9)
C15 C16 C17 C18 173.5(6)
C15 C35 C36 C37 -176.7(5)
C15 C35 C40 C39 177.1(5)
C16 N2 C19 C18 0.4(6)
C16 N2 C19 C20 -178.1(5)
C16 C15 C35 C36 110.8(6)
C16 C15 C35 C40 -66.5(7)
C16 C17 C18 C19 2.6(7)
C17 C18 C19 N2 -2.0(7)
C17 C18 C19 C20 176.6(5)
C18 C19 C20 C1 -172.2(5)
C18 C19 C20 C42 3.6(8)
C018 C01F C015 C01Q 0.0(9)
C018 C01N C01V C01Q 0.2(8)
C19 N2 C16 C15 -174.7(5)
C19 N2 C16 C17 1.2(6)
C19 C20 C42 C43 -87.8(6)
C19 C20 C42 C47 85.7(6)
C20 C1 C2 C3 -177.0(5)
C20 C42 C43 C44 171.5(5)
C20 C42 C47 C46 -171.4(5)
C21 C5 C6 N4 178.3(5)
C21 C5 C6 C7 -2.9(7)
C21 C22 C23 C24 0.7(8)
C22 C21 C26 C25 -0.3(8)
C22 C23 C24 O1 179.5(5)
C22 C23 C24 C25 -1.4(8)
C23 C24 C25 C26 1.2(8)
C24 C25 C26 C21 -0.4(8)
C26 C21 C22 C23 0.1(8)
C27 O1 C24 C23 -179.0(5)
C27 O1 C24 C25 2.0(8)
C28 C10 C11 N3 -177.3(4)
C28 C10 C11 C12 -3.5(7)
C28 C29 C30 C31 0.0(8)
C29 C28 C33 C32 2.1(7)
C29 C30 C31 O2 -178.0(5)
C29 C30 C31 C32 1.6(7)
C30 C31 C32 C33 -1.4(8)
C31 C32 C33 C28 -0.5(8)
C33 C28 C29 C30 -1.9(7)
C34 O2 C31 C30 14.8(8)
C34 O2 C31 C32 -164.9(5)
C35 C15 C16 N2 177.8(5)
C35 C15 C16 C17 2.4(8)
C35 C36 C37 C38 -0.8(9)
C36 C35 C40 C39 -0.4(8)
C36 C37 C38 O3 -179.6(5)
C36 C37 C38 C39 0.5(9)
C37 C38 C39 C40 -0.1(8)
C38 C39 C40 C35 0.0(8)
C40 C35 C36 C37 0.7(8)
C41 O3 C38 C37 -179.4(5)
C41 O3 C38 C39 0.5(8)
C42 C43 C44 C45 0.3(10)
C43 C42 C47 C46 2.2(8)
C43 C44 C45 O4 -177.1(6)
C43 C44 C45 C46 1.6(10)
C44 C45 C46 C47 -1.5(10)
C45 C46 C47 C42 -0.4(9)
C47 C42 C43 C44 -2.2(9)
C48 O4 C45 C44 3.6(10)
C48 O4 C45 C46 -175.1(7)
C49 C50 C51 C52 0.3(11)
C50 C49 C54 C53 -1.5(10)
C50 C51 C52 C53 -1.2(10)
C51 C52 C53 C54 0.8(10)
C52 C53 C54 C49 0.6(10)
C54 C49 C50 C51 1.1(11)
